data_7201716
loop_
_publ_author_name
'Alshahateet, Solhe F.'
'Bishop, Roger'
'Craig, Donald C.'
'Kooli, Fethi'
'Scudder, Marcia L.'

_publ_section_title
;
 The Janus-like behaviour of sulfur in substituted diquinoline
 inclusion crystal structures
;
_journal_issue 3
_journal_name_full CrystEngComm
_journal_page_first 297
_journal_paper_doi 10.1039/b713533p
_journal_volume 10
_journal_year 2008
_chemical_formula_moiety 'C34 H22 Br2 N2 S,2(C6 H5 Cl)'
_chemical_formula_sum 'C46 H32 Br2 Cl2 N2 S'
_chemical_formula_weight 875.5
_space_group_IT_number 2
_symmetry_cell_setting triclinic
_symmetry_space_group_name_Hall '-P 1'
_symmetry_space_group_name_H-M 'P -1'
_atom_type_scat_source 'International Tables for X-ray Crystallography, Vol. IV'
_audit_creation_method 'RAELSPUB and manual entry'
_cell_angle_alpha 78.18(3)
_cell_angle_beta 77.99(3)
_cell_angle_gamma 83.90(2)
_cell_formula_units_Z 2
_cell_length_a 10.001(6)
_cell_length_b 10.437(5)
_cell_length_c 20.029(8)
_cell_measurement_reflns_used 10
_cell_measurement_temperature 294
_cell_measurement_theta_max 11
_cell_measurement_theta_min 10
_cell_volume 1997.1(18)
_computing_cell_refinement 'CAD4 Version 5.0, 1989'
_computing_data_collection 'CAD4 Version 5.0, 1989'
_computing_data_reduction 'Local program'
_computing_molecular_graphics 'ORTEP-II, (Johnson, 1976)'
_computing_publication_material 'Local programs'
_computing_structure_refinement 'RAELS, (Rae, 1989)'
_computing_structure_solution 'SIR92 (Altomare et al, 1994)'
_diffrn_measurement_device_type 'Nonius CAD-4'
_diffrn_measurement_method \w--2\q
_diffrn_radiation_type 'Mo K\a'
_diffrn_radiation_wavelength 0.71073
_diffrn_reflns_av_R_equivalents 0.027
_diffrn_reflns_limit_h_max 11
_diffrn_reflns_limit_h_min -11
_diffrn_reflns_limit_k_max 12
_diffrn_reflns_limit_k_min -12
_diffrn_reflns_limit_l_max 23
_diffrn_reflns_limit_l_min 0
_diffrn_reflns_number 7238
_diffrn_reflns_theta_max 25
_diffrn_standards_decay_% 39
_diffrn_standards_interval_time 30min
_diffrn_standards_number 1
_exptl_absorpt_coefficient_mu 2.234
_exptl_absorpt_correction_T_max 0.79
_exptl_absorpt_correction_T_min 0.56
_exptl_absorpt_correction_type analytical
_exptl_absorpt_process_details '(DeMeulenaer & Tompa, 1965)'
_exptl_crystal_colour colourless
_exptl_crystal_density_diffrn 1.46
_exptl_crystal_density_method 'not measured'
_exptl_crystal_description tabular
_exptl_crystal_F_000 884.0
_exptl_crystal_size_max 0.29
_exptl_crystal_size_mid 0.28
_exptl_crystal_size_min 0.06
_refine_diff_density_max 0.88
_refine_diff_density_min -1.05
_refine_ls_extinction_method none
_refine_ls_goodness_of_fit_ref 1.63
_refine_ls_hydrogen_treatment noref
_refine_ls_number_parameters 226
_refine_ls_number_reflns 3804
_refine_ls_R_factor_gt 0.059
_refine_ls_shift/su_max 0.006
_refine_ls_structure_factor_coef F
_refine_ls_weighting_details 'w = 1/[\s^2^(F) + 0.0004F^2^]'
_refine_ls_weighting_scheme calc
_refine_ls_wR_factor_ref 0.075
_reflns_number_gt 3804
_reflns_number_total 7015
_reflns_threshold_expression I>2\s(I)
_cod_data_source_file b713533p.txt
_cod_data_source_block DRB323
_cod_original_cell_volume 1997(1)
_cod_original_formula_sum 'C46 H32 Br2 Cl2 N2 S1'
_cod_database_code 7201716

loop_
_symmetry_equiv_pos_site_id
_symmetry_equiv_pos_as_xyz
1 x,y,z
2 -x,-y,-z

loop_
_atom_site_label
_atom_site_fract_x
_atom_site_fract_y
_atom_site_fract_z
_atom_site_U_iso_or_equiv
_atom_site_adp_type
_atom_site_type_symbol
_atom_site_occupancy
Br1 0.94878(8) 0.08694(9) 0.57126(5) 0.0779(4) Uani Br 1.0
Br2 0.42137(10) 0.00406(8) 0.83708(4) 0.0781(4) Uani Br 1.0
S1 0.7197(2) -0.0192(2) 0.7184(1) 0.0548(8) Uani S 1.0
N1 0.4529(5) 0.0825(5) 0.5955(3) 0.050(2) Uani N 1.0
N2 0.7313(5) 0.3470(5) 0.7337(3) 0.044(1) Uani N 1.0
C1 0.5548(7) 0.0247(6) 0.6932(4) 0.049(1) Uani C 1.0
C2 0.5597(7) 0.0972(6) 0.6203(3) 0.045(1) Uani C 1.0
C3 0.6684(6) 0.1769(6) 0.5828(3) 0.0438(9) Uani C 1.0
C4 0.7869(6) 0.1900(6) 0.6141(3) 0.044(1) Uani C 1.0
C5 0.7706(6) 0.1474(6) 0.6920(3) 0.045(1) Uani C 1.0
C6 0.6703(6) 0.2454(6) 0.7271(3) 0.040(1) Uani C 1.0
C7 0.5268(6) 0.2316(6) 0.7467(3) 0.040(1) Uani C 1.0
C8 0.4652(6) 0.1087(6) 0.7423(3) 0.045(1) Uani C 1.0
C9 0.4422(7) 0.1471(7) 0.5304(4) 0.053(1) Uani C 1.0
C10 0.3259(7) 0.1272(8) 0.5030(4) 0.067(1) Uani C 1.0
C11 0.3122(8) 0.1902(9) 0.4381(5) 0.076(2) Uani C 1.0
C12 0.4083(8) 0.2746(9) 0.3968(4) 0.075(2) Uani C 1.0
C13 0.5210(8) 0.2959(8) 0.4220(4) 0.064(2) Uani C 1.0
C14 0.5420(7) 0.2312(7) 0.4887(4) 0.052(1) Uani C 1.0
C15 0.6557(6) 0.2465(6) 0.5176(3) 0.045(1) Uani C 1.0
C16 0.6505(7) 0.4447(6) 0.7615(3) 0.045(1) Uani C 1.0
C17 0.7175(7) 0.5519(7) 0.7708(4) 0.057(1) Uani C 1.0
C18 0.6394(9) 0.6507(7) 0.7992(4) 0.067(2) Uani C 1.0
C19 0.4995(9) 0.6517(7) 0.8166(4) 0.072(2) Uani C 1.0
C20 0.4318(8) 0.5508(7) 0.8071(4) 0.063(1) Uani C 1.0
C21 0.5073(7) 0.4443(6) 0.7800(3) 0.046(1) Uani C 1.0
C22 0.4456(6) 0.3319(6) 0.7719(3) 0.042(1) Uani C 1.0
C23 0.7625(5) 0.3354(5) 0.4754(3) 0.054(2) Uani C 1.0
C24 0.7632(6) 0.4614(6) 0.4870(3) 0.071(2) Uani C 1.0
C25 0.8676(7) 0.5417(5) 0.4492(3) 0.094(3) Uani C 1.0
C26 0.9687(6) 0.4958(7) 0.4009(3) 0.099(4) Uani C 1.0
C27 0.9689(5) 0.3715(7) 0.3891(3) 0.090(3) Uani C 1.0
C28 0.8653(6) 0.2900(5) 0.4264(3) 0.068(2) Uani C 1.0
C29 0.2932(5) 0.3261(5) 0.7945(2) 0.047(2) Uani C 1.0
C30 0.2085(6) 0.3426(5) 0.7465(3) 0.058(2) Uani C 1.0
C31 0.0669(5) 0.3355(5) 0.7691(3) 0.071(2) Uani C 1.0
C32 0.0120(6) 0.3123(6) 0.8385(3) 0.079(3) Uani C 1.0
C33 0.0946(6) 0.2958(6) 0.8864(3) 0.084(3) Uani C 1.0
C34 0.2365(5) 0.3026(5) 0.8647(3) 0.065(2) Uani C 1.0
ClCb1 0.7920(9) 0.4652(8) 1.0152(4) 0.294(8) Uani Cl 0.70
C1Cb1 0.7397(7) 0.3297(7) 0.9975(3) 0.123(4) Uani C 0.70
C2Cb1 0.7955(11) 0.2069(8) 1.0241(4) 0.144(4) Uani C 0.70
C3Cb1 0.7530(12) 0.0965(8) 1.0097(6) 0.178(4) Uani C 0.70
C4Cb1 0.6542(11) 0.1084(10) 0.9686(5) 0.207(6) Uani C 0.70
C5Cb1 0.5984(11) 0.2317(12) 0.9421(6) 0.212(6) Uani C 0.70
C6Cb1 0.6411(11) 0.3418(9) 0.9566(4) 0.162(4) Uani C 0.70
ClCb1' 0.5810(22) 0.1575(24) 0.9300(10) 0.303(9) Uani Cl 0.30
C1Cb1' 0.6567(15) 0.2522(18) 0.9681(7) 0.128(4) Uani C 0.30
C2Cb1' 0.6222(24) 0.3862(20) 0.9591(14) 0.201(6) Uani C 0.30
C3Cb1' 0.6837(31) 0.4634(21) 0.9901(16) 0.251(8) Uani C 0.30
C4Cb1' 0.7804(28) 0.4068(29) 1.0303(13) 0.248(6) Uani C 0.30
C5Cb1' 0.8148(25) 0.2723(30) 1.0392(11) 0.187(4) Uani C 0.30
C6Cb1' 0.7531(20) 0.1954(22) 1.0081(10) 0.117(4) Uani C 0.30
ClCb2 1.1692(9) 0.2017(9) 0.0862(4) 0.249(5) Uani Cl 0.67
C1Cb2 1.0441(8) 0.1749(7) 0.1573(4) 0.154(4) Uani C 0.67
C2Cb2 0.9818(11) 0.2796(9) 0.1879(5) 0.170(5) Uani C 0.67
C3Cb2 0.8799(12) 0.2581(13) 0.2458(6) 0.185(4) Uani C 0.67
C4Cb2 0.8397(10) 0.1312(14) 0.2734(5) 0.191(4) Uani C 0.67
C5Cb2 0.9024(11) 0.0264(11) 0.2426(6) 0.164(4) Uani C 0.67
C6Cb2 1.0042(10) 0.0484(9) 0.1848(5) 0.142(4) Uani C 0.67
ClCb2' 0.7841(15) 0.1128(17) 0.2906(9) 0.233(5) Uani Cl 0.33
C1Cb2' 0.9099(14) 0.1502(15) 0.2207(8) 0.150(4) Uani C 0.33
C2Cb2' 0.9779(20) 0.0516(19) 0.1868(10) 0.142(4) Uani C 0.33
C3Cb2' 1.0803(22) 0.0819(27) 0.1299(11) 0.169(4) Uani C 0.33
C4Cb2' 1.1153(21) 0.2113(30) 0.1067(10) 0.210(5) Uani C 0.33
C5Cb2' 1.0469(26) 0.3100(24) 0.1408(12) 0.205(6) Uani C 0.33
C6Cb2' 0.9446(22) 0.2794(17) 0.1976(11) 0.173(5) Uani C 0.33
HC1 0.5085 -0.0582 0.6986 0.056 Uani H 1.0
HC4 0.8081 0.2844 0.6021 0.043 Uani H 1.0
HC5 0.8616 0.1500 0.7048 0.049 Uani H 1.0
HC8 0.3772 0.1353 0.7254 0.045 Uani H 1.0
HC10 0.2552 0.0672 0.5316 0.074 Uani H 1.0
HC11 0.2309 0.1755 0.4195 0.088 Uani H 1.0
HC12 0.3960 0.3196 0.3491 0.087 Uani H 1.0
HC13 0.5889 0.3582 0.3926 0.070 Uani H 1.0
HC17 0.8192 0.5551 0.7567 0.065 Uani H 1.0
HC18 0.6863 0.7243 0.8076 0.079 Uani H 1.0
HC19 0.4461 0.7264 0.8364 0.089 Uani H 1.0
HC20 0.3296 0.5528 0.8193 0.076 Uani H 1.0
HC24 0.6893 0.4952 0.5223 0.083 Uani H 1.0
HC25 0.8681 0.6328 0.4576 0.123 Uani H 1.0
HC26 1.0429 0.5536 0.3741 0.125 Uani H 1.0
HC27 1.0432 0.3386 0.3536 0.116 Uani H 1.0
HC28 0.8657 0.1990 0.4176 0.079 Uani H 1.0
HC30 0.2485 0.3596 0.6956 0.073 Uani H 1.0
HC31 0.0057 0.3474 0.7343 0.091 Uani H 1.0
HC32 -0.0893 0.3073 0.8544 0.099 Uani H 1.0
HC33 0.0537 0.2788 0.9371 0.118 Uani H 1.0
HC34 0.2968 0.2905 0.8998 0.081 Uani H 1.0
HC2Cb1 0.8664 0.1990 1.0535 0.255 Uani H 0.70
HC3Cb1 0.7928 0.0078 1.0287 0.303 Uani H 0.70
HC4Cb1 0.6231 0.0279 0.9581 0.349 Uani H 0.70
HC5Cb1 0.5274 0.2398 0.9126 0.373 Uani H 0.70
HC6Cb1 0.6014 0.4306 0.9377 0.276 Uani H 0.70
HC2Cb1' 0.5527 0.4263 0.9302 0.341 Uani H 0.30
HC3Cb1' 0.6592 0.5599 0.9838 0.416 Uani H 0.30
HC4Cb1' 0.8253 0.4629 1.0529 0.417 Uani H 0.30
HC5Cb1' 0.8843 0.2320 1.0680 0.317 Uani H 0.30
HC6Cb1' 0.7774 0.0988 1.0143 0.184 Uani H 0.30
HC2Cb2 1.0111 0.3705 0.1678 0.221 Uani H 0.67
HC3Cb2 0.8347 0.3331 0.2680 0.242 Uani H 0.67
HC4Cb2 0.7655 0.1154 0.3156 0.264 Uani H 0.67
HC5Cb2 0.8733 -0.0645 0.2626 0.211 Uani H 0.67
HC6Cb2 1.0496 -0.0265 0.1624 0.167 Uani H 0.67
HC2Cb2' 0.9523 -0.0411 0.2038 0.167 Uani H 0.33
HC3Cb2' 1.1296 0.0113 0.1053 0.210 Uani H 0.33
HC4Cb2' 1.1900 0.2335 0.0652 0.292 Uani H 0.33
HC5Cb2' 1.0723 0.4028 0.1240 0.275 Uani H 0.33
HC6Cb2' 0.8951 0.3498 0.2224 0.215 Uani H 0.33

loop_
_atom_site_aniso_label
_atom_site_aniso_U_11
_atom_site_aniso_U_22
_atom_site_aniso_U_33
_atom_site_aniso_U_12
_atom_site_aniso_U_13
_atom_site_aniso_U_23
_atom_site_aniso_type_symbol
Br1 0.0464(5) 0.1059(8) 0.0788(6) 0.0125(5) 0.0007(4) -0.0331(5) Br
Br2 0.1031(7) 0.0558(5) 0.0664(6) -0.0220(5) 0.0131(5) -0.0122(4) Br
S1 0.053(1) 0.0445(9) 0.067(1) 0.0016(8) -0.0106(9) -0.0140(8) S
N1 0.035(2) 0.059(3) 0.059(2) -0.004(2) -0.003(2) -0.026(2) N
N2 0.042(2) 0.045(2) 0.047(3) -0.011(1) -0.009(2) -0.006(2) N
C1 0.047(1) 0.0426(9) 0.058(2) -0.007(1) -0.004(1) -0.0163(9) C
C2 0.040(2) 0.048(1) 0.052(2) -0.007(1) -0.002(1) -0.023(1) C
C3 0.037(2) 0.051(1) 0.047(1) -0.006(1) -0.002(1) -0.023(1) C
C4 0.035(1) 0.050(1) 0.050(2) -0.003(1) -0.003(2) -0.0218(9) C
C5 0.039(1) 0.047(1) 0.051(2) 0.0001(7) -0.008(1) -0.0165(9) C
C6 0.036(2) 0.045(1) 0.041(2) -0.0035(8) -0.006(2) -0.0129(8) C
C7 0.037(2) 0.044(1) 0.040(2) -0.0064(9) -0.003(1) -0.0116(9) C
C8 0.044(1) 0.0440(9) 0.047(2) -0.009(1) -0.002(2) -0.012(1) C
C9 0.041(2) 0.064(2) 0.060(2) 0.001(2) -0.009(1) -0.029(2) C
C10 0.049(2) 0.085(4) 0.077(3) 0.000(2) -0.020(2) -0.035(2) C
C11 0.061(2) 0.099(4) 0.080(3) 0.008(2) -0.029(3) -0.037(3) C
C12 0.070(3) 0.095(4) 0.068(2) 0.012(3) -0.027(2) -0.029(2) C
C13 0.062(3) 0.077(4) 0.056(2) 0.007(2) -0.016(2) -0.021(2) C
C14 0.047(2) 0.060(2) 0.052(2) 0.004(2) -0.008(1) -0.024(2) C
C15 0.042(2) 0.049(3) 0.046(2) 0.001(2) -0.002(2) -0.020(2) C
C16 0.051(2) 0.041(2) 0.045(2) -0.011(1) -0.011(1) -0.005(1) C
C17 0.067(2) 0.048(2) 0.060(3) -0.020(2) -0.013(2) -0.011(2) C
C18 0.086(3) 0.048(2) 0.072(4) -0.019(2) -0.013(3) -0.017(2) C
C19 0.085(3) 0.048(2) 0.085(4) -0.007(2) -0.010(3) -0.026(2) C
C20 0.065(2) 0.047(2) 0.079(4) -0.001(2) -0.008(3) -0.023(2) C
C21 0.050(2) 0.039(2) 0.050(2) -0.004(1) -0.010(2) -0.008(2) C
C22 0.040(2) 0.040(2) 0.046(2) -0.002(1) -0.009(2) -0.007(2) C
C23 0.058(3) 0.057(3) 0.049(3) -0.007(2) -0.014(2) -0.008(2) C
C24 0.092(3) 0.059(3) 0.066(3) -0.021(2) -0.019(2) -0.008(2) C
C25 0.120(5) 0.084(3) 0.082(5) -0.050(4) -0.028(3) 0.003(3) C
C26 0.095(4) 0.123(5) 0.077(5) -0.054(4) -0.021(3) 0.014(3) C
C27 0.069(3) 0.124(5) 0.069(3) -0.026(3) -0.003(2) 0.001(3) C
C28 0.060(3) 0.084(3) 0.056(3) -0.007(2) -0.004(2) -0.010(2) C
C29 0.046(2) 0.041(4) 0.052(3) -0.001(2) -0.004(2) -0.011(3) C
C30 0.050(2) 0.059(3) 0.066(2) -0.002(2) -0.014(2) -0.010(3) C
C31 0.049(2) 0.069(4) 0.095(4) -0.003(2) -0.016(2) -0.014(4) C
C32 0.047(2) 0.082(5) 0.103(4) -0.005(2) 0.001(2) -0.019(4) C
C33 0.054(2) 0.112(5) 0.078(3) -0.011(3) 0.012(2) -0.018(4) C
C34 0.053(2) 0.082(4) 0.055(3) -0.007(2) 0.004(2) -0.014(3) C
ClCb1 0.332(9) 0.293(8) 0.256(8) -0.156(7) 0.117(7) -0.160(7) Cl
C1Cb1 0.122(6) 0.170(7) 0.057(5) -0.036(5) 0.039(4) -0.016(4) C
C2Cb1 0.123(7) 0.225(7) 0.052(5) -0.034(6) 0.000(4) 0.041(5) C
C3Cb1 0.147(9) 0.158(7) 0.164(6) -0.020(5) 0.057(5) 0.034(5) C
C4Cb1 0.201(7) 0.241(7) 0.176(7) -0.112(7) 0.047(5) -0.066(6) C
C5Cb1 0.153(6) 0.351(9) 0.133(8) -0.100(6) -0.041(5) 0.010(8) C
C6Cb1 0.099(6) 0.212(7) 0.126(7) -0.011(6) 0.008(4) 0.052(5) C
ClCb1' 0.267(7) 0.481(9) 0.203(9) -0.205(9) -0.046(7) -0.072(9) Cl
C1Cb1' 0.097(7) 0.199(7) 0.067(5) -0.038(5) 0.007(4) 0.013(4) C
C2Cb1' 0.111(6) 0.212(8) 0.202(9) 0.009(7) 0.029(5) 0.069(6) C
C3Cb1' 0.220(9) 0.167(7) 0.289(9) -0.026(6) 0.135(7) -0.045(6) C
C4Cb1' 0.289(8) 0.311(8) 0.156(5) -0.141(7) 0.077(5) -0.126(6) C
C5Cb1' 0.185(8) 0.323(8) 0.050(5) -0.090(7) -0.015(4) 0.001(5) C
C6Cb1' 0.104(6) 0.167(7) 0.048(5) -0.023(5) 0.022(4) 0.024(5) C
ClCb2 0.285(8) 0.299(8) 0.190(6) -0.089(6) -0.091(5) -0.028(5) Cl
C1Cb2 0.195(7) 0.130(6) 0.180(6) -0.020(4) -0.130(5) -0.031(5) C
C2Cb2 0.239(8) 0.111(6) 0.225(7) -0.001(5) -0.184(6) -0.041(5) C
C3Cb2 0.196(7) 0.176(6) 0.255(8) 0.045(6) -0.172(6) -0.105(5) C
C4Cb2 0.158(7) 0.234(7) 0.232(6) -0.011(4) -0.108(5) -0.085(5) C
C5Cb2 0.176(7) 0.151(6) 0.213(6) -0.037(5) -0.127(5) -0.035(5) C
C6Cb2 0.171(7) 0.114(6) 0.191(6) 0.000(4) -0.137(5) -0.044(5) C
ClCb2' 0.164(7) 0.318(9) 0.263(7) -0.031(5) -0.092(5) -0.104(7) Cl
C1Cb2' 0.158(7) 0.137(6) 0.206(6) 0.003(5) -0.133(5) -0.058(5) C
C2Cb2' 0.171(7) 0.112(6) 0.194(6) -0.002(5) -0.139(5) -0.043(5) C
C3Cb2' 0.199(8) 0.172(6) 0.184(6) 0.002(5) -0.124(5) -0.059(5) C
C4Cb2' 0.266(8) 0.215(6) 0.184(6) -0.066(5) -0.117(5) -0.018(5) C
C5Cb2' 0.312(9) 0.136(6) 0.224(7) -0.056(5) -0.188(6) -0.003(6) C
C6Cb2' 0.232(8) 0.118(6) 0.237(7) 0.017(5) -0.190(6) -0.059(5) C

loop_
_geom_angle_atom_site_label_1
_geom_angle_atom_site_label_2
_geom_angle_atom_site_label_3
_geom_angle
_geom_angle_site_symmetry_1
_geom_angle_site_symmetry_2
_geom_angle_site_symmetry_3
_geom_angle_publ_flag
C1 S1 C5 92.8(3) 1_555 1_555 1_555 no
C2 N1 C9 118.9(6) 1_555 1_555 1_555 no
C6 N2 C16 117.5(5) 1_555 1_555 1_555 no
S1 C1 C2 115.2(5) 1_555 1_555 1_555 no
S1 C1 C8 109.9(5) 1_555 1_555 1_555 no
C2 C1 C8 108.1(5) 1_555 1_555 1_555 no
N1 C2 C1 112.9(6) 1_555 1_555 1_555 no
N1 C2 C3 123.9(6) 1_555 1_555 1_555 no
C1 C2 C3 123.2(6) 1_555 1_555 1_555 no
C2 C3 C4 121.3(6) 1_555 1_555 1_555 no
C2 C3 C15 117.4(6) 1_555 1_555 1_555 no
C4 C3 C15 121.2(6) 1_555 1_555 1_555 no
Br1 C4 C3 109.1(4) 1_555 1_555 1_555 no
Br1 C4 C5 107.3(4) 1_555 1_555 1_555 no
C3 C4 C5 117.0(5) 1_555 1_555 1_555 no
S1 C5 C4 110.3(4) 1_555 1_555 1_555 no
S1 C5 C6 113.3(4) 1_555 1_555 1_555 no
C4 C5 C6 108.9(5) 1_555 1_555 1_555 no
N2 C6 C5 112.2(5) 1_555 1_555 1_555 no
N2 C6 C7 124.2(6) 1_555 1_555 1_555 no
C5 C6 C7 123.5(6) 1_555 1_555 1_555 no
C6 C7 C8 121.4(6) 1_555 1_555 1_555 no
C6 C7 C22 118.1(6) 1_555 1_555 1_555 no
C8 C7 C22 120.5(6) 1_555 1_555 1_555 no
Br2 C8 C1 110.1(4) 1_555 1_555 1_555 no
Br2 C8 C7 108.0(4) 1_555 1_555 1_555 no
C1 C8 C7 115.0(5) 1_555 1_555 1_555 no
N1 C9 C10 118.3(7) 1_555 1_555 1_555 no
N1 C9 C14 122.5(6) 1_555 1_555 1_555 no
C10 C9 C14 119.2(7) 1_555 1_555 1_555 no
C9 C10 C11 119.8(8) 1_555 1_555 1_555 no
C10 C11 C12 121.8(8) 1_555 1_555 1_555 no
C11 C12 C13 119.6(8) 1_555 1_555 1_555 no
C12 C13 C14 121.1(8) 1_555 1_555 1_555 no
C9 C14 C13 118.5(7) 1_555 1_555 1_555 no
C9 C14 C15 117.1(7) 1_555 1_555 1_555 no
C13 C14 C15 124.4(7) 1_555 1_555 1_555 no
C3 C15 C14 120.1(6) 1_555 1_555 1_555 no
C3 C15 C23 121.3(6) 1_555 1_555 1_555 no
C14 C15 C23 118.6(6) 1_555 1_555 1_555 no
N2 C16 C17 117.3(6) 1_555 1_555 1_555 no
N2 C16 C21 123.2(6) 1_555 1_555 1_555 no
C17 C16 C21 119.6(6) 1_555 1_555 1_555 no
C16 C17 C18 118.6(7) 1_555 1_555 1_555 no
C17 C18 C19 122.2(7) 1_555 1_555 1_555 no
C18 C19 C20 120.5(7) 1_555 1_555 1_555 no
C19 C20 C21 119.8(7) 1_555 1_555 1_555 no
C16 C21 C20 119.3(6) 1_555 1_555 1_555 no
C16 C21 C22 117.2(6) 1_555 1_555 1_555 no
C20 C21 C22 123.5(6) 1_555 1_555 1_555 no
C7 C22 C21 119.6(6) 1_555 1_555 1_555 no
C7 C22 C29 122.1(5) 1_555 1_555 1_555 no
C21 C22 C29 118.2(5) 1_555 1_555 1_555 no
C15 C23 C24 120.5(5) 1_555 1_555 1_555 no
C15 C23 C28 120.0(5) 1_555 1_555 1_555 no
C24 C23 C28 119.4(5) 1_555 1_555 1_555 no
C23 C24 C25 119.9(4) 1_555 1_555 1_555 no
C24 C25 C26 120.2(4) 1_555 1_555 1_555 no
C25 C26 C27 120.4(6) 1_555 1_555 1_555 no
C26 C27 C28 120.2(4) 1_555 1_555 1_555 no
C23 C28 C27 119.9(4) 1_555 1_555 1_555 no
C22 C29 C30 121.2(4) 1_555 1_555 1_555 no
C22 C29 C34 119.4(4) 1_555 1_555 1_555 no
C30 C29 C34 119.4(5) 1_555 1_555 1_555 no
C29 C30 C31 119.9(4) 1_555 1_555 1_555 no
C30 C31 C32 120.2(4) 1_555 1_555 1_555 no
C31 C32 C33 120.4(6) 1_555 1_555 1_555 no
C32 C33 C34 120.2(4) 1_555 1_555 1_555 no
C29 C34 C33 119.9(4) 1_555 1_555 1_555 no
ClCb1 C1Cb1 C2Cb1 119.7(1) 1_555 1_555 1_555 no
ClCb1 C1Cb1 C6Cb1 119.7(1) 1_555 1_555 1_555 no
C2Cb1 C1Cb1 C6Cb1 120.6(2) 1_555 1_555 1_555 no
C1Cb1 C2Cb1 C3Cb1 119.8(3) 1_555 1_555 1_555 no
C2Cb1 C3Cb1 C4Cb1 119.8(3) 1_555 1_555 1_555 no
C3Cb1 C4Cb1 C5Cb1 120.3(3) 1_555 1_555 1_555 no
C4Cb1 C5Cb1 C6Cb1 119.8(3) 1_555 1_555 1_555 no
C1Cb1 C6Cb1 C5Cb1 119.8(3) 1_555 1_555 1_555 no
ClCb1' C1Cb1' C2Cb1' 119.7(1) 1_555 1_555 1_555 no
ClCb1' C1Cb1' C6Cb1' 119.7(1) 1_555 1_555 1_555 no
C2Cb1' C1Cb1' C6Cb1' 120.6(3) 1_555 1_555 1_555 no
C1Cb1' C2Cb1' C3Cb1' 119.8(3) 1_555 1_555 1_555 no
C2Cb1' C3Cb1' C4Cb1' 119.8(3) 1_555 1_555 1_555 no
C3Cb1' C4Cb1' C5Cb1' 120.3(3) 1_555 1_555 1_555 no
C4Cb1' C5Cb1' C6Cb1' 119.8(3) 1_555 1_555 1_555 no
C1Cb1' C6Cb1' C5Cb1' 119.8(3) 1_555 1_555 1_555 no
ClCb2 C1Cb2 C2Cb2 119.7(1) 1_555 1_555 1_555 no
ClCb2 C1Cb2 C6Cb2 119.7(1) 1_555 1_555 1_555 no
C2Cb2 C1Cb2 C6Cb2 120.6(3) 1_555 1_555 1_555 no
C1Cb2 C2Cb2 C3Cb2 119.8(3) 1_555 1_555 1_555 no
C2Cb2 C3Cb2 C4Cb2 119.8(3) 1_555 1_555 1_555 no
C3Cb2 C4Cb2 C5Cb2 120.3(3) 1_555 1_555 1_555 no
C4Cb2 C5Cb2 C6Cb2 119.8(3) 1_555 1_555 1_555 no
C1Cb2 C6Cb2 C5Cb2 119.8(3) 1_555 1_555 1_555 no
ClCb2' C1Cb2' C2Cb2' 119.7(1) 1_555 1_555 1_555 no
ClCb2' C1Cb2' C6Cb2' 119.7(1) 1_555 1_555 1_555 no
C2Cb2' C1Cb2' C6Cb2' 120.6(3) 1_555 1_555 1_555 no
C1Cb2' C2Cb2' C3Cb2' 119.8(3) 1_555 1_555 1_555 no
C2Cb2' C3Cb2' C4Cb2' 119.8(3) 1_555 1_555 1_555 no
C3Cb2' C4Cb2' C5Cb2' 120.3(3) 1_555 1_555 1_555 no
C4Cb2' C5Cb2' C6Cb2' 119.8(3) 1_555 1_555 1_555 no
C1Cb2' C6Cb2' C5Cb2' 119.8(3) 1_555 1_555 1_555 no

loop_
_geom_bond_atom_site_label_1
_geom_bond_atom_site_label_2
_geom_bond_distance
_geom_bond_site_symmetry_1
_geom_bond_site_symmetry_2
_geom_bond_publ_flag
Br1 C4 1.986(6) 1_555 1_555 no
Br2 C8 1.974(6) 1_555 1_555 no
S1 C1 1.810(7) 1_555 1_555 no
S1 C5 1.806(7) 1_555 1_555 no
N1 C2 1.303(7) 1_555 1_555 no
N1 C9 1.359(8) 1_555 1_555 no
N2 C6 1.321(7) 1_555 1_555 no
N2 C16 1.369(8) 1_555 1_555 no
C1 C2 1.495(9) 1_555 1_555 no
C1 C8 1.535(9) 1_555 1_555 no
C2 C3 1.426(8) 1_555 1_555 no
C3 C4 1.480(8) 1_555 1_555 no
C3 C15 1.382(9) 1_555 1_555 no
C4 C5 1.512(9) 1_555 1_555 no
C5 C6 1.527(8) 1_555 1_555 no
C6 C7 1.421(8) 1_555 1_555 no
C7 C8 1.507(8) 1_555 1_555 no
C7 C22 1.369(8) 1_555 1_555 no
C9 C10 1.435(9) 1_555 1_555 no
C9 C14 1.416(10) 1_555 1_555 no
C10 C11 1.359(11) 1_555 1_555 no
C11 C12 1.391(11) 1_555 1_555 no
C12 C13 1.383(10) 1_555 1_555 no
C13 C14 1.414(10) 1_555 1_555 no
C14 C15 1.416(9) 1_555 1_555 no
C15 C23 1.493(8) 1_555 1_555 no
C16 C17 1.424(9) 1_555 1_555 no
C16 C21 1.404(9) 1_555 1_555 no
C17 C18 1.371(10) 1_555 1_555 no
C18 C19 1.370(11) 1_555 1_555 no
C19 C20 1.375(10) 1_555 1_555 no
C20 C21 1.414(9) 1_555 1_555 no
C21 C22 1.434(8) 1_555 1_555 no
C22 C29 1.501(8) 1_555 1_555 no
C23 C24 1.383(4) 1_555 1_555 no
C23 C28 1.383(4) 1_555 1_555 no
C24 C25 1.400(5) 1_555 1_555 no
C25 C26 1.366(5) 1_555 1_555 no
C26 C27 1.366(5) 1_555 1_555 no
C27 C28 1.400(5) 1_555 1_555 no
C29 C30 1.383(4) 1_555 1_555 no
C29 C34 1.383(4) 1_555 1_555 no
C30 C31 1.400(5) 1_555 1_555 no
C31 C32 1.366(5) 1_555 1_555 no
C32 C33 1.366(5) 1_555 1_555 no
C33 C34 1.400(5) 1_555 1_555 no
ClCb1 C1Cb1 1.686(3) 1_555 1_555 no
C1Cb1 C2Cb1 1.389(4) 1_555 1_555 no
C1Cb1 C6Cb1 1.389(4) 1_555 1_555 no
C2Cb1 C3Cb1 1.371(4) 1_555 1_555 no
C3Cb1 C4Cb1 1.393(3) 1_555 1_555 no
C4Cb1 C5Cb1 1.393(3) 1_555 1_555 no
C5Cb1 C6Cb1 1.371(4) 1_555 1_555 no
ClCb1' C1Cb1' 1.686(3) 1_555 1_555 no
C1Cb1' C2Cb1' 1.389(4) 1_555 1_555 no
C1Cb1' C6Cb1' 1.389(4) 1_555 1_555 no
C2Cb1' C3Cb1' 1.371(4) 1_555 1_555 no
C3Cb1' C4Cb1' 1.393(3) 1_555 1_555 no
C4Cb1' C5Cb1' 1.393(3) 1_555 1_555 no
C5Cb1' C6Cb1' 1.371(4) 1_555 1_555 no
ClCb2 C1Cb2 1.686(3) 1_555 1_555 no
C1Cb2 C2Cb2 1.389(4) 1_555 1_555 no
C1Cb2 C6Cb2 1.389(4) 1_555 1_555 no
C2Cb2 C3Cb2 1.371(4) 1_555 1_555 no
C3Cb2 C4Cb2 1.393(3) 1_555 1_555 no
C4Cb2 C5Cb2 1.393(3) 1_555 1_555 no
C5Cb2 C6Cb2 1.371(4) 1_555 1_555 no
ClCb2' C1Cb2' 1.686(3) 1_555 1_555 no
C1Cb2' C2Cb2' 1.389(4) 1_555 1_555 no
C1Cb2' C6Cb2' 1.389(4) 1_555 1_555 no
C2Cb2' C3Cb2' 1.371(4) 1_555 1_555 no
C3Cb2' C4Cb2' 1.393(3) 1_555 1_555 no
C4Cb2' C5Cb2' 1.393(3) 1_555 1_555 no
C5Cb2' C6Cb2' 1.371(4) 1_555 1_555 no
